data_2002260
loop_
_publ_author_name
'Mueller-Buschbaum, Hk'
'Graebner, P H'

_publ_section_title
;
Zur Kristallstruktur von La Er O3 und La Lu O3
;
_journal_name_full
;
Zeitschrift fuer Anorganische und Allgemeine Chemie
;
_journal_page_first 158
_journal_page_last 162
_journal_paper_doi 10.1002/zaac.19713860205
_journal_volume 386
_journal_year 1971
_chemical_formula_structural 'La Er O3'
_chemical_formula_sum 'Er La O3'
_chemical_name_systematic 'Lanthanum erbium oxide'
_space_group_IT_number 62
_symmetry_cell_setting orthorhombic
_symmetry_Int_Tables_number 62
_symmetry_space_group_name_Hall '-P 2c 2n'
_symmetry_space_group_name_H-M 'P n a m'
_cell_angle_alpha 90
_cell_angle_beta 90
_cell_angle_gamma 90
_cell_formula_units_Z 4
_cell_length_a 6.07
_cell_length_b 5.85
_cell_length_c 8.45
_cell_volume 300.1
_refine_ls_R_factor_all 0.094
_cod_database_code 2002260

loop_
_symmetry_equiv_pos_as_xyz
x,y,z
1/2+x,1/2-y,1/2-z
-x,-y,1/2+z
1/2-x,1/2+y,-z
-x,-y,-z
1/2-x,1/2+y,1/2+z
x,y,1/2-z
1/2+x,1/2-y,z

loop_
_atom_site_label
_atom_site_type_symbol
_atom_site_symmetry_multiplicity
_atom_site_Wyckoff_symbol
_atom_site_fract_x
_atom_site_fract_y
_atom_site_fract_z
_atom_site_occupancy
_atom_site_attached_hydrogens
_atom_site_calc_flag
La1 La3+ 4 c 0.051 0.487 0.25 1. 0 d
Er1 Er3+ 4 a 0. 0. 0. 1. 0 d
O1 O2- 4 c 0.945 0.869 0.25 1. 0 d
O2 O2- 8 d 0.306 0.205 0.426 1. 0 d

loop_
_atom_type_symbol
_atom_type_oxidation_number
La3+ 3.000
Er3+ 3.000
O2- -2.000
